data_7007466
loop_
_publ_author_name
'Stenson, Philip A.'
'Thompson, Amber L.'
'Parker, David'

_publ_section_title
;
 Structural characterisation of a diprotonated ligand lanthanide
 complex--a key intermediate in lanthanide ion association and complex
 dissociation pathways.
;
_journal_issue 27
_journal_name_full 'Dalton transactions (Cambridge, England : 2003)'
_journal_page_first 3291
_journal_page_last 3293
_journal_paper_doi 10.1039/b605876k
_journal_year 2006
_chemical_formula_moiety 'C16 H42 Gd N8 O8, 5(Cl O4), 3(H2 O)'
_chemical_formula_sum 'C16 H48 Cl5 Gd N8 O31'
_chemical_formula_weight 1183.12
_chemical_melting_point ?
_chemical_name_common
;
Tetra-aqua-(1,4,7,10-terakis(carbamoylmethyl)-1,7-diaza-4,10-
diazoniumcyclodecane)-gadolinium penta-perchlorate trihydrate
;
_chemical_name_systematic
;
Tetra-aqua-(1,4,7,10-terakis(carbamoylmethyl)-
1,7-diaza-4,10-diazoniumcyclodecane)-gadolinium
penta-perchlorate trihydrate
;
_space_group_IT_number 14
_symmetry_cell_setting monoclinic
_symmetry_space_group_name_Hall '-P 2yn'
_symmetry_space_group_name_H-M 'P 1 21/n 1'
_atom_sites_solution_hydrogens geom
_atom_sites_solution_primary direct
_atom_sites_solution_secondary difmap
_audit_creation_method SHELXL-97
_cell_angle_alpha 90.00
_cell_angle_beta 94.0440(10)
_cell_angle_gamma 90.00
_cell_formula_units_Z 4
_cell_length_a 11.2765(5)
_cell_length_b 18.3391(7)
_cell_length_c 19.7210(8)
_cell_measurement_reflns_used 7865
_cell_measurement_temperature 120(2)
_cell_measurement_theta_max 29.077
_cell_measurement_theta_min 2.350
_cell_volume 4068.2(3)
_computing_cell_refinement 'SMART-NT V6.1 (Bruker, 2000)'
_computing_data_collection 'SMART-NT V6.1 (Bruker, 2000)'
_computing_data_reduction 'SAINT-NT V6.45A (Bruker, 2000)'
_computing_molecular_graphics 'Bruker SHELXTL'
_computing_publication_material 'Bruker SHELXTL'
_computing_structure_refinement 'SHELXL-97 (Sheldrick, 1997)'
_computing_structure_solution 'SHELXS-97 (Sheldrick, 1997)'
_diffrn_ambient_temperature 120(2)
_diffrn_detector_area_resol_mean 8
_diffrn_measured_fraction_theta_full 0.993
_diffrn_measured_fraction_theta_max 0.993
_diffrn_measurement_device_type 'Bruker SMART CCD 1K area detector'
_diffrn_measurement_method \w-scans
_diffrn_radiation_monochromator graphite
_diffrn_radiation_source 'fine-focus sealed tube'
_diffrn_radiation_type MoK\a
_diffrn_radiation_wavelength 0.71073
_diffrn_reflns_av_R_equivalents 0.0462
_diffrn_reflns_av_sigmaI/netI 0.0334
_diffrn_reflns_limit_h_max 15
_diffrn_reflns_limit_h_min -15
_diffrn_reflns_limit_k_max 25
_diffrn_reflns_limit_k_min -25
_diffrn_reflns_limit_l_max 26
_diffrn_reflns_limit_l_min -27
_diffrn_reflns_number 47754
_diffrn_reflns_theta_full 29.13
_diffrn_reflns_theta_max 29.13
_diffrn_reflns_theta_min 1.52
_exptl_absorpt_coefficient_mu 2.072
_exptl_absorpt_correction_T_max 0.8854
_exptl_absorpt_correction_T_min 0.6733
_exptl_absorpt_correction_type integration
_exptl_absorpt_process_details 'XPREP (SHELXTL,1997)'
_exptl_crystal_colour colourless
_exptl_crystal_density_diffrn 1.932
_exptl_crystal_density_meas ?
_exptl_crystal_density_method .
_exptl_crystal_description plate
_exptl_crystal_F_000 2388
_exptl_crystal_size_max 0.28
_exptl_crystal_size_mid 0.12
_exptl_crystal_size_min 0.06
_refine_diff_density_max 0.933
_refine_diff_density_min -1.012
_refine_diff_density_rms 0.106
_refine_ls_extinction_method none
_refine_ls_goodness_of_fit_ref 1.073
_refine_ls_hydrogen_treatment mixed
_refine_ls_matrix_type full
_refine_ls_number_parameters 678
_refine_ls_number_reflns 10883
_refine_ls_number_restraints 106
_refine_ls_restrained_S_all 1.068
_refine_ls_R_factor_all 0.0475
_refine_ls_R_factor_gt 0.0352
_refine_ls_shift/su_max 0.002
_refine_ls_shift/su_mean 0.000
_refine_ls_structure_factor_coef Fsqd
_refine_ls_weighting_details 'calc w=1/[\s^2^(Fo^2^)+(0.0280P)^2^+8.4630P] where P=(Fo^2^+2Fc^2^)/3'
_refine_ls_weighting_scheme calc
_refine_ls_wR_factor_gt 0.0729
_refine_ls_wR_factor_ref 0.0771
_reflns_number_gt 9166
_reflns_number_total 10883
_reflns_threshold_expression >2sigma(I)
_cod_data_source_file b605876k.txt
_cod_data_source_block 3
_cod_depositor_comments
;
The following automatic conversions were performed:

'_chemical_melting_point' value 'not measured' was changed to '?' -
the value is undefined or not given.

Automatic conversion script
Id: cif_fix_values 1569 2011-02-09 13:29:24Z adriana 
;
_cod_original_sg_symbol_H-M P2(1)/n
_cod_database_code 7007466

loop_
_symmetry_equiv_pos_as_xyz
'x, y, z'
'-x+1/2, y+1/2, -z+1/2'
'-x, -y, -z'
'x-1/2, -y-1/2, z-1/2'

loop_
_atom_site_label
_atom_site_type_symbol
_atom_site_fract_x
_atom_site_fract_y
_atom_site_fract_z
_atom_site_U_iso_or_equiv
_atom_site_adp_type
_atom_site_occupancy
_atom_site_symmetry_multiplicity
_atom_site_calc_flag
_atom_site_refinement_flags
_atom_site_disorder_assembly
_atom_site_disorder_group
Gd1 Gd 0.709186(13) -0.144892(8) 0.337928(7) 0.01467(4) Uani 1 1 d . . .
O1 O 0.71806(19) -0.17227(13) 0.45393(10) 0.0212(4) Uani 1 1 d . . .
O2 O 0.53199(19) -0.20761(12) 0.35763(11) 0.0199(4) Uani 1 1 d . . .
O3 O 0.6949(2) -0.23779(12) 0.25606(11) 0.0220(5) Uani 1 1 d . . .
O4 O 0.87721(18) -0.22126(12) 0.36257(10) 0.0171(4) Uani 1 1 d . . .
N1 N 0.6380(2) -0.31008(14) 0.49259(14) 0.0203(5) Uani 1 1 d . . .
N2 N 0.5080(2) -0.35160(15) 0.36533(15) 0.0221(5) Uani 1 1 d D . .
H2N H 0.567(3) -0.326(2) 0.3714(19) 0.027 Uiso 1 1 d D . .
N3 N 0.7474(2) -0.37616(13) 0.31357(12) 0.0148(5) Uani 1 1 d . . .
N4 N 0.8750(2) -0.33758(14) 0.44417(12) 0.0159(5) Uani 1 1 d D A .
H4N H 0.818(3) -0.3176(19) 0.4240(17) 0.019 Uiso 1 1 d D . .
N5 N 0.6653(3) -0.12647(16) 0.55266(15) 0.0262(6) Uani 1 1 d D . .
H5NA H 0.700(3) -0.0895(14) 0.5435(18) 0.031 Uiso 1 1 d D . .
H5NB H 0.627(3) -0.1302(19) 0.5857(14) 0.031 Uiso 1 1 d D . .
N6 N 0.3403(4) -0.1906(2) 0.3211(3) 0.0245(9) Uani 0.70 1 d PD A 1
H6NA H 0.348(4) -0.1478(12) 0.330(3) 0.029 Uiso 0.70 1 d PD B 1
H6NB H 0.277(2) -0.210(2) 0.315(3) 0.029 Uiso 0.70 1 d PD C 1
N6A N 0.3646(9) -0.1868(6) 0.2883(5) 0.022(2) Uiso 0.30 1 d P A 2
H6NC H 0.3653 -0.1410 0.2978 0.026 Uiso 0.30 1 calc PR A 2
H6ND H 0.3095 -0.2044 0.2607 0.026 Uiso 0.30 1 calc PR A 2
N7 N 0.7540(3) -0.27806(17) 0.15659(14) 0.0265(6) Uani 1 1 d D . .
H7NA H 0.787(3) -0.3096(16) 0.1364(17) 0.032 Uiso 1 1 d D . .
H7NB H 0.732(3) -0.2402(13) 0.1389(17) 0.032 Uiso 1 1 d D . .
N8 N 1.0578(3) -0.18251(17) 0.40398(15) 0.0251(6) Uani 1 1 d D . .
H8NA H 1.109(3) -0.187(2) 0.4340(15) 0.030 Uiso 1 1 d D . .
H8NB H 1.060(3) -0.1523(17) 0.3743(15) 0.030 Uiso 1 1 d D . .
C1 C 0.5508(3) -0.36975(18) 0.49009(19) 0.0286(7) Uani 1 1 d . . .
H1A H 0.5139 -0.3719 0.5330 0.034 Uiso 1 1 calc R A .
H1B H 0.5916 -0.4156 0.4841 0.034 Uiso 1 1 calc R . .
C2 C 0.4552(3) -0.36025(19) 0.4330(2) 0.0296(7) Uani 1 1 d . . .
H2A H 0.4031 -0.4024 0.4314 0.035 Uiso 1 1 calc R . .
H2B H 0.4079 -0.3176 0.4419 0.035 Uiso 1 1 calc R . .
C3 C 0.5480(3) -0.42355(16) 0.33780(18) 0.0220(6) Uani 1 1 d . . .
H3A H 0.4797 -0.4494 0.3170 0.026 Uiso 1 1 calc R . .
H3B H 0.5823 -0.4531 0.3749 0.026 Uiso 1 1 calc R . .
C4 C 0.6387(3) -0.41292(17) 0.28582(16) 0.0206(6) Uani 1 1 d . . .
H4A H 0.6597 -0.4601 0.2681 0.025 Uiso 1 1 calc R A .
H4B H 0.6032 -0.3844 0.2483 0.025 Uiso 1 1 calc R . .
C5 C 0.8252(3) -0.42836(16) 0.35301(15) 0.0181(6) Uani 1 1 d . . .
H5A H 0.8595 -0.4620 0.3219 0.022 Uiso 1 1 calc R A .
H5B H 0.7775 -0.4565 0.3826 0.022 Uiso 1 1 calc R . .
C6 C 0.9249(3) -0.39100(17) 0.39569(15) 0.0186(6) Uani 1 1 d . A .
H6A H 0.9721 -0.4273 0.4211 0.022 Uiso 1 1 calc R . .
H6B H 0.9764 -0.3656 0.3662 0.022 Uiso 1 1 calc R . .
C7 C 0.8306(3) -0.37525(18) 0.50547(15) 0.0224(6) Uani 1 1 d . A .
H7A H 0.8973 -0.3859 0.5378 0.027 Uiso 1 1 calc R . .
H7B H 0.7934 -0.4211 0.4917 0.027 Uiso 1 1 calc R . .
C8 C 0.7419(3) -0.32803(19) 0.53909(16) 0.0239(7) Uani 1 1 d . . .
H8A H 0.7153 -0.3533 0.5785 0.029 Uiso 1 1 calc R A .
H8B H 0.7805 -0.2832 0.5547 0.029 Uiso 1 1 calc R . .
C9 C 0.5831(3) -0.24220(17) 0.51619(17) 0.0220(6) Uani 1 1 d . . .
H9A H 0.5697 -0.2467 0.5641 0.026 Uiso 1 1 calc R A .
H9B H 0.5066 -0.2350 0.4914 0.026 Uiso 1 1 calc R . .
C10 C 0.6612(3) -0.17701(17) 0.50584(15) 0.0184(6) Uani 1 1 d . . .
C11 C 0.4213(5) -0.3122(3) 0.3212(4) 0.0181(11) Uani 0.70 1 d P A 1
H11A H 0.3416 -0.3287 0.3289 0.022 Uiso 0.70 1 calc PR A 1
H11B H 0.4354 -0.3212 0.2739 0.022 Uiso 0.70 1 calc PR A 1
C12 C 0.4328(4) -0.2318(3) 0.3364(3) 0.0163(10) Uani 0.70 1 d P A 1
C11A C 0.4364(14) -0.3113(9) 0.3023(7) 0.015(4) Uiso 0.30 1 d P A 2
H11C H 0.4707 -0.3235 0.2600 0.018 Uiso 0.30 1 calc PR A 2
H11D H 0.3536 -0.3262 0.2991 0.018 Uiso 0.30 1 calc PR A 2
C12A C 0.4463(11) -0.2291(7) 0.3158(6) 0.009(3) Uiso 0.30 1 d P A 2
C13 C 0.8109(3) -0.34766(16) 0.25692(14) 0.0183(6) Uani 1 1 d . . .
H13A H 0.8190 -0.3861 0.2238 0.022 Uiso 1 1 calc R A .
H13B H 0.8902 -0.3328 0.2737 0.022 Uiso 1 1 calc R . .
C14 C 0.7477(3) -0.28349(16) 0.22254(15) 0.0189(6) Uani 1 1 d . A .
C15 C 0.9622(3) -0.27894(18) 0.46295(15) 0.0202(6) Uani 1 1 d . . .
H15A H 1.0406 -0.2999 0.4721 0.024 Uiso 1 1 calc R A .
H15B H 0.9401 -0.2545 0.5038 0.024 Uiso 1 1 calc R . .
C16 C 0.9645(3) -0.22423(16) 0.40502(14) 0.0166(6) Uani 1 1 d . A .
O1W O 0.8527(2) -0.06473(13) 0.39772(12) 0.0245(5) Uani 1 1 d D . .
H1WA H 0.876(4) -0.0262(12) 0.3932(18) 0.032 Uiso 1 1 d D . .
H1WB H 0.866(4) -0.073(2) 0.4352(10) 0.032 Uiso 1 1 d D . .
O2W O 0.6020(2) -0.03984(15) 0.36813(15) 0.0343(6) Uani 1 1 d D . .
H2WA H 0.629(3) -0.0091(18) 0.390(2) 0.045 Uiso 1 1 d D . .
H2WB H 0.5355(15) -0.032(2) 0.366(2) 0.045 Uiso 1 1 d D . .
O3W O 0.5746(3) -0.10601(14) 0.24483(13) 0.0318(6) Uani 1 1 d D . .
H3WA H 0.539(4) -0.0710(15) 0.239(2) 0.041 Uiso 1 1 d D . .
H3WB H 0.567(4) -0.126(2) 0.2112(13) 0.041 Uiso 1 1 d D . .
O4W O 0.8330(2) -0.09585(14) 0.25611(11) 0.0265(5) Uani 1 1 d D . .
H4WA H 0.9000(15) -0.093(2) 0.2628(19) 0.034 Uiso 1 1 d D . .
H4WB H 0.822(3) -0.099(2) 0.2178(9) 0.034 Uiso 1 1 d D . .
O5W O 0.3606(3) -0.02669(16) 0.34460(15) 0.0389(7) Uani 1 1 d D . .
H5WA H 0.329(4) 0.000(2) 0.3134(16) 0.058 Uiso 1 1 d D . .
H5WB H 0.322(4) -0.026(3) 0.3802(14) 0.058 Uiso 1 1 d D . .
O6W O 1.0690(2) -0.07708(15) 0.29038(14) 0.0339(6) Uani 1 1 d D . .
H6WA H 1.115(3) -0.088(2) 0.2598(18) 0.051 Uiso 1 1 d D . .
H6WB H 1.087(4) -0.0360(13) 0.308(2) 0.051 Uiso 1 1 d D . .
O7W O 0.4497(4) -0.1884(2) 0.1532(2) 0.0670(10) Uani 1 1 d D . .
H7WA H 0.384(3) -0.179(3) 0.172(3) 0.100 Uiso 1 1 d D . .
H7WB H 0.453(5) -0.2354(8) 0.147(4) 0.100 Uiso 1 1 d D . .
Cl1 Cl 0.28974(7) -0.00879(5) 0.17729(4) 0.02681(17) Uani 1 1 d . . .
O11 O 0.2565(2) -0.08216(13) 0.19380(13) 0.0320(6) Uani 1 1 d . . .
O12 O 0.2360(2) 0.04058(14) 0.22289(15) 0.0368(6) Uani 1 1 d . . .
O13 O 0.2442(3) 0.0067(2) 0.10842(15) 0.0545(9) Uani 1 1 d . . .
O14 O 0.4159(2) -0.00082(18) 0.18399(19) 0.0558(10) Uani 1 1 d . . .
Cl2 Cl 0.67809(7) 0.10602(4) 0.49725(4) 0.02610(16) Uani 1 1 d . . .
O21 O 0.7313(3) 0.17652(16) 0.50320(18) 0.0588(10) Uani 1 1 d . . .
O22 O 0.5712(3) 0.1048(2) 0.53183(18) 0.0610(10) Uani 1 1 d . . .
O23 O 0.7572(3) 0.05098(16) 0.52562(16) 0.0433(7) Uani 1 1 d . . .
O24 O 0.6502(3) 0.09278(15) 0.42613(14) 0.0429(7) Uani 1 1 d . . .
Cl3 Cl 0.60490(8) -0.22397(6) 0.71336(5) 0.0360(2) Uani 1 1 d . . .
O31 O 0.7201(2) -0.23659(16) 0.68886(13) 0.0377(6) Uani 1 1 d . . .
O32 O 0.5532(2) -0.16016(17) 0.68117(13) 0.0412(7) Uani 1 1 d . . .
O33 O 0.5294(3) -0.2851(2) 0.6981(2) 0.0754(13) Uani 1 1 d . . .
O34 O 0.6183(3) -0.2134(2) 0.78570(14) 0.0541(9) Uani 1 1 d . . .
Cl4 Cl 0.72135(14) -0.09699(9) 0.05463(8) 0.0157(3) Uani 0.90 1 d PD D 1
O41 O 0.6131(2) -0.05947(14) 0.03559(13) 0.0304(5) Uani 0.90 1 d PD D 1
O42 O 0.7353(2) -0.16029(13) 0.01342(13) 0.0316(6) Uani 0.90 1 d PD D 1
O43 O 0.7224(3) -0.11819(17) 0.12530(13) 0.0344(7) Uani 0.90 1 d PD D 1
O44 O 0.8197(2) -0.04751(14) 0.04693(14) 0.0257(6) Uani 0.90 1 d PD D 1
Cl4A Cl 0.7004(12) -0.1097(7) 0.0637(7) 0.025(4) Uani 0.10 1 d PD E 2
O41A O 0.6131(2) -0.05947(14) 0.03559(13) 0.0304(5) Uani 0.10 1 d PD E 2
O42A O 0.7353(2) -0.16029(13) 0.01342(13) 0.0316(6) Uani 0.10 1 d PD E 2
O43A O 0.6247(15) -0.1544(10) 0.1016(9) 0.011(4) Uiso 0.10 1 d PD E 2
O44A O 0.8019(16) -0.0832(11) 0.1048(9) 0.014(4) Uiso 0.10 1 d PD E 2
Cl5 Cl 1.03164(7) 0.10218(4) 0.39309(4) 0.02337(15) Uani 1 1 d . . .
O51 O 0.9110(2) 0.07777(14) 0.37982(13) 0.0309(6) Uani 1 1 d . F .
O52 O 1.0469(6) 0.1619(4) 0.3464(4) 0.0477(18) Uani 0.50 1 d P F 1
O53 O 1.1169(8) 0.0452(5) 0.3740(4) 0.0387(19) Uani 0.50 1 d P F 1
O54 O 1.0592(7) 0.1218(3) 0.4594(3) 0.0291(14) Uani 0.50 1 d P F 1
O52A O 1.0373(8) 0.1805(4) 0.3910(7) 0.090(4) Uani 0.50 1 d P F 2
O53A O 1.1042(8) 0.0705(5) 0.3496(4) 0.0415(19) Uani 0.50 1 d P F 2
O54A O 1.0641(9) 0.0784(8) 0.4638(5) 0.090(4) Uani 0.50 1 d P F 2

loop_
_atom_site_aniso_label
_atom_site_aniso_U_11
_atom_site_aniso_U_22
_atom_site_aniso_U_33
_atom_site_aniso_U_23
_atom_site_aniso_U_13
_atom_site_aniso_U_12
Gd1 0.01712(7) 0.01149(6) 0.01483(7) 0.00114(5) -0.00283(4) -0.00299(6)
O1 0.0190(11) 0.0275(12) 0.0170(10) 0.0023(9) 0.0004(8) -0.0054(9)
O2 0.0134(10) 0.0169(10) 0.0287(11) -0.0001(8) -0.0036(8) -0.0026(8)
O3 0.0276(12) 0.0155(10) 0.0215(11) -0.0026(8) -0.0086(9) 0.0031(9)
O4 0.0154(10) 0.0196(10) 0.0161(10) 0.0011(8) -0.0007(7) -0.0005(8)
N1 0.0179(13) 0.0159(12) 0.0276(13) 0.0023(10) 0.0059(10) 0.0014(10)
N2 0.0126(12) 0.0125(12) 0.0408(16) -0.0017(11) -0.0015(10) -0.0023(10)
N3 0.0150(12) 0.0129(11) 0.0164(11) 0.0023(9) 0.0008(9) 0.0012(9)
N4 0.0142(12) 0.0173(12) 0.0162(11) 0.0047(9) -0.0004(9) 0.0034(9)
N5 0.0278(16) 0.0245(15) 0.0274(15) -0.0021(11) 0.0082(12) -0.0029(12)
N6 0.019(2) 0.0170(19) 0.036(2) -0.0082(18) -0.0068(18) 0.0017(15)
N7 0.0374(17) 0.0233(14) 0.0182(13) 0.0051(11) -0.0016(11) 0.0011(13)
N8 0.0182(14) 0.0316(16) 0.0254(14) -0.0021(12) 0.0009(11) -0.0079(12)
C1 0.0311(18) 0.0188(16) 0.0379(19) 0.0030(13) 0.0165(15) -0.0024(13)
C2 0.0181(15) 0.0211(16) 0.051(2) -0.0038(15) 0.0108(14) -0.0069(13)
C3 0.0151(15) 0.0110(13) 0.0396(18) -0.0018(12) -0.0006(12) -0.0007(11)
C4 0.0217(16) 0.0146(14) 0.0246(15) -0.0026(11) -0.0048(12) -0.0009(12)
C5 0.0174(14) 0.0154(14) 0.0216(14) 0.0036(11) 0.0012(11) 0.0005(11)
C6 0.0156(14) 0.0214(15) 0.0188(14) 0.0024(11) 0.0016(11) 0.0052(12)
C7 0.0263(16) 0.0238(16) 0.0175(14) 0.0098(11) 0.0049(12) 0.0078(13)
C8 0.0281(17) 0.0263(16) 0.0179(14) 0.0076(12) 0.0064(12) 0.0086(14)
C9 0.0187(15) 0.0206(15) 0.0275(16) 0.0025(12) 0.0079(12) 0.0018(12)
C10 0.0157(14) 0.0198(15) 0.0195(14) 0.0039(11) -0.0016(11) 0.0031(11)
C11 0.015(3) 0.014(2) 0.026(3) -0.004(2) 0.000(2) 0.0001(17)
C12 0.014(2) 0.020(2) 0.015(3) -0.002(2) 0.0028(19) 0.0003(16)
C13 0.0247(15) 0.0142(14) 0.0160(13) 0.0003(11) 0.0017(11) 0.0012(12)
C14 0.0206(15) 0.0161(14) 0.0192(14) 0.0000(11) -0.0046(11) -0.0045(12)
C15 0.0160(14) 0.0257(16) 0.0179(14) 0.0002(12) -0.0057(11) 0.0003(12)
C16 0.0142(13) 0.0195(14) 0.0162(13) -0.0045(11) 0.0020(10) -0.0007(11)
O1W 0.0292(13) 0.0225(12) 0.0213(11) -0.0016(9) -0.0010(9) -0.0121(10)
O2W 0.0268(13) 0.0267(13) 0.0481(16) -0.0180(11) -0.0072(12) 0.0035(11)
O3W 0.0400(15) 0.0229(13) 0.0305(13) 0.0011(10) -0.0123(11) 0.0143(11)
O4W 0.0356(14) 0.0270(12) 0.0164(10) 0.0029(9) -0.0011(9) -0.0084(11)
O5W 0.0415(17) 0.0326(15) 0.0408(16) -0.0038(12) -0.0117(12) 0.0100(12)
O6W 0.0334(14) 0.0363(15) 0.0339(14) -0.0052(11) 0.0146(11) -0.0125(12)
O7W 0.058(2) 0.073(3) 0.069(3) -0.018(2) 0.0019(19) -0.001(2)
Cl1 0.0234(4) 0.0260(4) 0.0321(4) 0.0095(3) 0.0094(3) 0.0071(3)
O11 0.0420(15) 0.0236(12) 0.0308(13) -0.0025(10) 0.0053(11) -0.0030(11)
O12 0.0310(14) 0.0274(13) 0.0511(17) -0.0065(12) -0.0041(12) 0.0098(11)
O13 0.063(2) 0.067(2) 0.0341(16) 0.0214(15) 0.0075(14) 0.0262(18)
O14 0.0193(14) 0.056(2) 0.094(3) 0.0443(19) 0.0154(15) 0.0116(14)
Cl2 0.0220(4) 0.0198(4) 0.0354(4) -0.0033(3) -0.0056(3) 0.0023(3)
O21 0.075(2) 0.0300(16) 0.065(2) 0.0039(15) -0.0384(18) -0.0165(16)
O22 0.0439(19) 0.081(3) 0.060(2) 0.0203(19) 0.0188(16) 0.0319(18)
O23 0.0353(16) 0.0351(16) 0.0592(19) 0.0158(14) 0.0018(13) 0.0132(13)
O24 0.061(2) 0.0301(14) 0.0363(15) -0.0004(12) -0.0067(13) -0.0130(14)
Cl3 0.0213(4) 0.0547(6) 0.0310(4) 0.0195(4) -0.0043(3) -0.0001(4)
O31 0.0258(13) 0.0530(18) 0.0341(14) 0.0083(12) 0.0007(11) 0.0131(13)
O32 0.0339(15) 0.064(2) 0.0273(13) 0.0175(13) 0.0107(11) 0.0218(14)
O33 0.051(2) 0.080(3) 0.091(3) 0.037(2) -0.030(2) -0.031(2)
O34 0.0287(15) 0.108(3) 0.0256(14) 0.0235(16) 0.0029(11) 0.0055(17)
Cl4 0.0168(5) 0.0154(5) 0.0149(5) -0.0018(4) 0.0006(4) 0.0003(5)
O41 0.0256(13) 0.0311(13) 0.0331(13) -0.0005(10) -0.0074(10) 0.0053(11)
O42 0.0324(14) 0.0241(13) 0.0395(14) -0.0169(10) 0.0097(11) -0.0064(10)
O43 0.0455(18) 0.0388(16) 0.0185(13) 0.0077(11) -0.0005(12) 0.0004(14)
O44 0.0207(13) 0.0226(13) 0.0344(14) -0.0068(11) 0.0066(10) -0.0059(10)
Cl4A 0.028(7) 0.025(7) 0.023(6) -0.002(5) 0.012(4) -0.003(5)
O41A 0.0256(13) 0.0311(13) 0.0331(13) -0.0005(10) -0.0074(10) 0.0053(11)
O42A 0.0324(14) 0.0241(13) 0.0395(14) -0.0169(10) 0.0097(11) -0.0064(10)
Cl5 0.0223(4) 0.0231(4) 0.0241(4) -0.0023(3) -0.0027(3) -0.0044(3)
O51 0.0249(13) 0.0302(13) 0.0360(13) 0.0073(11) -0.0087(10) -0.0091(10)
O52 0.049(4) 0.032(4) 0.059(4) 0.029(3) -0.016(3) -0.024(3)
O53 0.028(3) 0.039(5) 0.048(5) -0.020(3) -0.006(3) 0.010(3)
O54 0.035(3) 0.037(3) 0.015(3) -0.013(2) -0.002(2) -0.008(3)
O52A 0.055(5) 0.029(4) 0.191(11) -0.054(6) 0.040(6) -0.023(3)
O53A 0.039(4) 0.041(5) 0.045(5) -0.024(3) 0.014(4) -0.006(4)
O54A 0.044(5) 0.195(13) 0.029(4) 0.021(7) -0.013(3) 0.004(8)

loop_
_atom_type_symbol
_atom_type_description
_atom_type_scat_dispersion_real
_atom_type_scat_dispersion_imag
_atom_type_scat_source
C C 0.0033 0.0016 'International Tables Vol C Tables 4.2.6.8 and 6.1.1.4'
H H 0.0000 0.0000 'International Tables Vol C Tables 4.2.6.8 and 6.1.1.4'
N N 0.0061 0.0033 'International Tables Vol C Tables 4.2.6.8 and 6.1.1.4'
O O 0.0106 0.0060 'International Tables Vol C Tables 4.2.6.8 and 6.1.1.4'
Cl Cl 0.1484 0.1585 'International Tables Vol C Tables 4.2.6.8 and 6.1.1.4'
Gd Gd -0.1653 3.9035 'International Tables Vol C Tables 4.2.6.8 and 6.1.1.4'

loop_
_exptl_crystal_face_index_h
_exptl_crystal_face_index_k
_exptl_crystal_face_index_l
_exptl_crystal_face_perp_dist
1.00 0.00 0.00 0.1400
-1.00 0.00 0.00 0.1400
0.00 1.00 0.00 0.0600
0.00 -1.00 0.00 0.0600
0.00 0.00 1.00 0.0300
0.00 0.00 -1.00 0.0300

loop_
_geom_angle_atom_site_label_1
_geom_angle_atom_site_label_2
_geom_angle_atom_site_label_3
_geom_angle
_geom_angle_site_symmetry_1
_geom_angle_site_symmetry_3
_geom_angle_publ_flag
O1 Gd1 O3 120.93(8) . . ?
O1 Gd1 O2 73.30(7) . . ?
O3 Gd1 O2 75.03(8) . . ?
O1 Gd1 O2W 85.19(9) . . ?
O3 Gd1 O2W 138.71(8) . . ?
O2 Gd1 O2W 84.38(9) . . ?
O1 Gd1 O4 72.24(7) . . ?
O3 Gd1 O4 74.21(7) . . ?
O2 Gd1 O4 110.53(7) . . ?
O2W Gd1 O4 147.08(8) . . ?
O1 Gd1 O4W 139.20(8) . . ?
O3 Gd1 O4W 79.81(8) . . ?
O2 Gd1 O4W 146.95(8) . . ?
O2W Gd1 O4W 101.35(10) . . ?
O4 Gd1 O4W 82.20(8) . . ?
O1 Gd1 O3W 142.33(9) . . ?
O3 Gd1 O3W 71.40(8) . . ?
O2 Gd1 O3W 76.95(9) . . ?
O2W Gd1 O3W 69.25(9) . . ?
O4 Gd1 O3W 141.35(8) . . ?
O4W Gd1 O3W 74.92(9) . . ?
O1 Gd1 O1W 70.96(8) . . ?
O3 Gd1 O1W 141.72(8) . . ?
O2 Gd1 O1W 139.22(8) . . ?
O2W Gd1 O1W 73.76(9) . . ?
O4 Gd1 O1W 76.32(8) . . ?
O4W Gd1 O1W 72.44(8) . . ?
O3W Gd1 O1W 123.63(9) . . ?
C10 O1 Gd1 145.9(2) . . ?
C12 O2 Gd1 150.1(3) . . ?
C12A O2 Gd1 130.5(5) . . ?
C14 O3 Gd1 147.4(2) . . ?
C16 O4 Gd1 137.93(19) . . ?
C1 N1 C8 110.8(3) . . ?
C1 N1 C9 110.1(2) . . ?
C8 N1 C9 108.9(3) . . ?
C11 N2 C2 107.0(4) . . ?
C11 N2 C3 115.1(3) . . ?
C2 N2 C3 111.9(3) . . ?
C2 N2 C11A 121.5(6) . . ?
C3 N2 C11A 105.7(6) . . ?
C11 N2 H2N 108(3) . . ?
C2 N2 H2N 107(3) . . ?
C3 N2 H2N 107(3) . . ?
C11A N2 H2N 102(3) . . ?
C13 N3 C4 108.6(2) . . ?
C13 N3 C5 109.1(2) . . ?
C4 N3 C5 110.3(2) . . ?
C15 N4 C6 111.0(2) . . ?
C15 N4 C7 112.5(2) . . ?
C6 N4 C7 111.8(2) . . ?
C15 N4 H4N 106(3) . . ?
C6 N4 H4N 108(3) . . ?
C7 N4 H4N 107(3) . . ?
C10 N5 H5NA 116(3) . . ?
C10 N5 H5NB 121(3) . . ?
H5NA N5 H5NB 123(3) . . ?
C12 N6 H6NA 116(3) . . ?
C12 N6 H6NB 118(3) . . ?
H6NA N6 H6NB 124(3) . . ?
C12A N6A H6NA 103(3) . . ?
C12A N6A H6NB 101(2) . . ?
H6NA N6A H6NB 75(2) . . ?
C12A N6A H6NC 120.0 . . ?
H6NB N6A H6NC 104.3 . . ?
C12A N6A H6ND 120.0 . . ?
H6NA N6A H6ND 123.8 . . ?
H6NB N6A H6ND 64.3 . . ?
H6NC N6A H6ND 120.0 . . ?
C14 N7 H7NA 119(3) . . ?
C14 N7 H7NB 117(3) . . ?
H7NA N7 H7NB 123(3) . . ?
C16 N8 H8NA 118(3) . . ?
C16 N8 H8NB 119(3) . . ?
H8NA N8 H8NB 123(3) . . ?
N1 C1 C2 112.3(3) . . ?
N1 C1 H1A 109.1 . . ?
C2 C1 H1A 109.1 . . ?
N1 C1 H1B 109.1 . . ?
C2 C1 H1B 109.1 . . ?
H1A C1 H1B 107.9 . . ?
N2 C2 C1 111.5(3) . . ?
N2 C2 H2A 109.3 . . ?
C1 C2 H2A 109.3 . . ?
N2 C2 H2B 109.3 . . ?
C1 C2 H2B 109.3 . . ?
H2A C2 H2B 108.0 . . ?
N2 C3 C4 111.4(2) . . ?
N2 C3 H3A 109.3 . . ?
C4 C3 H3A 109.3 . . ?
N2 C3 H3B 109.3 . . ?
C4 C3 H3B 109.3 . . ?
H3A C3 H3B 108.0 . . ?
N3 C4 C3 113.1(3) . . ?
N3 C4 H4A 108.9 . . ?
C3 C4 H4A 108.9 . . ?
N3 C4 H4B 108.9 . . ?
C3 C4 H4B 108.9 . . ?
H4A C4 H4B 107.8 . . ?
N3 C5 C6 112.8(2) . . ?
N3 C5 H5A 109.0 . . ?
C6 C5 H5A 109.0 . . ?
N3 C5 H5B 109.0 . . ?
C6 C5 H5B 109.0 . . ?
H5A C5 H5B 107.8 . . ?
N4 C6 C5 110.5(2) . . ?
N4 C6 H6A 109.6 . . ?
C5 C6 H6A 109.6 . . ?
N4 C6 H6B 109.6 . . ?
C5 C6 H6B 109.6 . . ?
H6A C6 H6B 108.1 . . ?
N4 C7 C8 110.9(2) . . ?
N4 C7 H7A 109.5 . . ?
C8 C7 H7A 109.5 . . ?
N4 C7 H7B 109.5 . . ?
C8 C7 H7B 109.5 . . ?
H7A C7 H7B 108.1 . . ?
N1 C8 C7 112.2(3) . . ?
N1 C8 H8A 109.2 . . ?
C7 C8 H8A 109.2 . . ?
N1 C8 H8B 109.2 . . ?
C7 C8 H8B 109.2 . . ?
H8A C8 H8B 107.9 . . ?
N1 C9 C10 111.3(2) . . ?
N1 C9 H9A 109.4 . . ?
C10 C9 H9A 109.4 . . ?
N1 C9 H9B 109.4 . . ?
C10 C9 H9B 109.4 . . ?
H9A C9 H9B 108.0 . . ?
O1 C10 N5 122.4(3) . . ?
O1 C10 C9 120.3(3) . . ?
N5 C10 C9 117.3(3) . . ?
N2 C11 C12 108.8(4) . . ?
N2 C11 H11A 109.9 . . ?
C12 C11 H11A 109.9 . . ?
N2 C11 H11B 109.9 . . ?
C12 C11 H11B 109.9 . . ?
H11A C11 H11B 108.3 . . ?
O2 C12 N6 123.7(4) . . ?
O2 C12 C11 118.5(4) . . ?
N6 C12 C11 117.6(4) . . ?
C12A C11A N2 106.9(10) . . ?
C12A C11A H11C 110.3 . . ?
N2 C11A H11C 110.3 . . ?
C12A C11A H11D 110.3 . . ?
N2 C11A H11D 110.3 . . ?
H11C C11A H11D 108.6 . . ?
O2 C12A N6A 124.3(11) . . ?
O2 C12A C11A 117.0(11) . . ?
N6A C12A C11A 118.4(12) . . ?
N3 C13 C14 112.3(2) . . ?
N3 C13 H13A 109.1 . . ?
C14 C13 H13A 109.1 . . ?
N3 C13 H13B 109.1 . . ?
C14 C13 H13B 109.1 . . ?
H13A C13 H13B 107.9 . . ?
O3 C14 N7 122.5(3) . . ?
O3 C14 C13 120.9(3) . . ?
N7 C14 C13 116.6(3) . . ?
N4 C15 C16 109.7(2) . . ?
N4 C15 H15A 109.7 . . ?
C16 C15 H15A 109.7 . . ?
N4 C15 H15B 109.7 . . ?
C16 C15 H15B 109.7 . . ?
H15A C15 H15B 108.2 . . ?
O4 C16 N8 124.3(3) . . ?
O4 C16 C15 118.5(3) . . ?
N8 C16 C15 117.1(3) . . ?
Gd1 O1W H1WA 137(3) . . ?
Gd1 O1W H1WB 115(3) . . ?
H1WA O1W H1WB 105(3) . . ?
Gd1 O2W H2WA 123(3) . . ?
Gd1 O2W H2WB 130(3) . . ?
H2WA O2W H2WB 105(3) . . ?
Gd1 O3W H3WA 131(3) . . ?
Gd1 O3W H3WB 123(3) . . ?
H3WA O3W H3WB 105(3) . . ?
Gd1 O4W H4WA 122(3) . . ?
Gd1 O4W H4WB 126(3) . . ?
H4WA O4W H4WB 106(3) . . ?
H5WA O5W H5WB 112(2) . . ?
H6WA O6W H6WB 111(2) . . ?
H7WA O7W H7WB 108(2) . . ?
O14 Cl1 O12 109.8(2) . . ?
O14 Cl1 O11 110.40(17) . . ?
O12 Cl1 O11 108.58(16) . . ?
O14 Cl1 O13 110.6(2) . . ?
O12 Cl1 O13 109.05(18) . . ?
O11 Cl1 O13 108.36(19) . . ?
O22 Cl2 O21 109.8(2) . . ?
O22 Cl2 O23 109.02(19) . . ?
O21 Cl2 O23 111.04(19) . . ?
O22 Cl2 O24 109.3(2) . . ?
O21 Cl2 O24 107.19(18) . . ?
O23 Cl2 O24 110.44(19) . . ?
O33 Cl3 O32 109.2(2) . . ?
O33 Cl3 O31 110.1(2) . . ?
O32 Cl3 O31 109.35(16) . . ?
O33 Cl3 O34 109.6(2) . . ?
O32 Cl3 O34 109.9(2) . . ?
O31 Cl3 O34 108.72(16) . . ?
O41 Cl4 O42 111.54(18) . . ?
O41 Cl4 O43 109.37(19) . . ?
O42 Cl4 O43 109.6(2) . . ?
O41 Cl4 O44 108.49(18) . . ?
O42 Cl4 O44 109.43(18) . . ?
O43 Cl4 O44 108.36(19) . . ?
O43A Cl4A O44A 112.2(14) . . ?
O53A Cl5 O54 127.5(5) . . ?
O53A Cl5 O51 110.9(4) . . ?
O54 Cl5 O51 113.8(3) . . ?
O53A Cl5 O52A 112.3(5) . . ?
O54 Cl5 O52A 76.0(6) . . ?
O51 Cl5 O52A 110.4(4) . . ?
O53A Cl5 O52 79.5(5) . . ?
O54 Cl5 O52 112.2(4) . . ?
O51 Cl5 O52 105.8(3) . . ?
O53A Cl5 O54A 110.4(6) . . ?
O51 Cl5 O54A 104.3(4) . . ?
O52A Cl5 O54A 108.2(8) . . ?
O52 Cl5 O54A 142.0(6) . . ?
O54 Cl5 O53 108.6(4) . . ?
O51 Cl5 O53 110.8(4) . . ?
O52A Cl5 O53 131.6(5) . . ?
O52 Cl5 O53 105.2(5) . . ?
O54A Cl5 O53 84.8(6) . . ?

loop_
_geom_bond_atom_site_label_1
_geom_bond_atom_site_label_2
_geom_bond_distance
_geom_bond_site_symmetry_2
_geom_bond_publ_flag
Gd1 O1 2.337(2) . ?
Gd1 O3 2.345(2) . ?
Gd1 O2 2.361(2) . ?
Gd1 O2W 2.373(3) . ?
Gd1 O4 2.379(2) . ?
Gd1 O4W 2.383(2) . ?
Gd1 O3W 2.407(2) . ?
Gd1 O1W 2.429(2) . ?
O1 C10 1.248(4) . ?
O2 C12 1.248(5) . ?
O2 C12A 1.288(13) . ?
O3 C14 1.245(4) . ?
O4 C16 1.248(3) . ?
N1 C1 1.470(4) . ?
N1 C8 1.473(4) . ?
N1 C9 1.480(4) . ?
N2 C11 1.455(6) . ?
N2 C2 1.507(5) . ?
N2 C3 1.508(4) . ?
N2 C11A 1.613(16) . ?
N2 H2N 0.82(3) . ?
N3 C13 1.465(4) . ?
N3 C4 1.471(4) . ?
N3 C5 1.482(4) . ?
N4 C15 1.486(4) . ?
N4 C6 1.506(4) . ?
N4 C7 1.508(4) . ?
N4 H4N 0.82(3) . ?
N5 C10 1.307(4) . ?
N5 H5NA 0.808(16) . ?
N5 H5NB 0.808(16) . ?
N6 C12 1.306(6) . ?
N6 H6NA 0.806(17) . ?
N6 H6NB 0.806(17) . ?
N6A C12A 1.295(16) . ?
N6A H6NA 1.11(4) . ?
N6A H6NB 1.23(4) . ?
N6A H6NC 0.8600 . ?
N6A H6ND 0.8600 . ?
N7 C14 1.311(4) . ?
N7 H7NA 0.809(16) . ?
N7 H7NB 0.808(16) . ?
N8 C16 1.302(4) . ?
N8 H8NA 0.806(16) . ?
N8 H8NB 0.808(16) . ?
C1 C2 1.512(5) . ?
C1 H1A 0.9700 . ?
C1 H1B 0.9700 . ?
C2 H2A 0.9700 . ?
C2 H2B 0.9700 . ?
C3 C4 1.511(5) . ?
C3 H3A 0.9700 . ?
C3 H3B 0.9700 . ?
C4 H4A 0.9700 . ?
C4 H4B 0.9700 . ?
C5 C6 1.519(4) . ?
C5 H5A 0.9700 . ?
C5 H5B 0.9700 . ?
C6 H6A 0.9700 . ?
C6 H6B 0.9700 . ?
C7 C8 1.511(4) . ?
C7 H7A 0.9700 . ?
C7 H7B 0.9700 . ?
C8 H8A 0.9700 . ?
C8 H8B 0.9700 . ?
C9 C10 1.508(4) . ?
C9 H9A 0.9700 . ?
C9 H9B 0.9700 . ?
C11 C12 1.509(7) . ?
C11 H11A 0.9700 . ?
C11 H11B 0.9700 . ?
C11A C12A 1.53(2) . ?
C11A H11C 0.9700 . ?
C11A H11D 0.9700 . ?
C13 C14 1.511(4) . ?
C13 H13A 0.9700 . ?
C13 H13B 0.9700 . ?
C15 C16 1.522(4) . ?
C15 H15A 0.9700 . ?
C15 H15B 0.9700 . ?
O1W H1WA 0.762(16) . ?
O1W H1WB 0.760(16) . ?
O2W H2WA 0.759(16) . ?
O2W H2WB 0.760(16) . ?
O3W H3WA 0.761(16) . ?
O3W H3WB 0.759(16) . ?
O4W H4WA 0.759(16) . ?
O4W H4WB 0.759(16) . ?
O5W H5WA 0.850(10) . ?
O5W H5WB 0.853(10) . ?
O6W H6WA 0.847(10) . ?
O6W H6WB 0.847(10) . ?
O7W H7WA 0.873(10) . ?
O7W H7WB 0.871(10) . ?
Cl1 O14 1.426(3) . ?
Cl1 O12 1.440(3) . ?
Cl1 O11 1.440(3) . ?
Cl1 O13 1.446(3) . ?
Cl2 O22 1.426(3) . ?
Cl2 O21 1.427(3) . ?
Cl2 O23 1.435(3) . ?
Cl2 O24 1.436(3) . ?
Cl3 O33 1.426(4) . ?
Cl3 O32 1.435(3) . ?
Cl3 O31 1.437(3) . ?
Cl3 O34 1.437(3) . ?
Cl4 O41 1.428(3) . ?
Cl4 O42 1.432(3) . ?
Cl4 O43 1.446(3) . ?
Cl4 O44 1.450(3) . ?
Cl4A O43A 1.431(13) . ?
Cl4A O44A 1.441(13) . ?
Cl5 O53A 1.357(9) . ?
Cl5 O54 1.371(6) . ?
Cl5 O51 1.438(2) . ?
Cl5 O52A 1.439(7) . ?
Cl5 O52 1.449(5) . ?
Cl5 O54A 1.482(9) . ?
Cl5 O53 1.487(8) . ?

loop_
_geom_hbond_atom_site_label_D
_geom_hbond_atom_site_label_H
_geom_hbond_atom_site_label_A
_geom_hbond_distance_DH
_geom_hbond_distance_HA
_geom_hbond_distance_DA
_geom_hbond_angle_DHA
_geom_hbond_site_symmetry_A
N2 H2N O2 0.82(3) 2.21(4) 2.660(3) 114(3) .
N2 H2N N1 0.82(3) 2.48(4) 2.917(4) 114(3) .
N2 H2N N3 0.82(3) 2.57(4) 2.987(4) 113(3) .
N4 H4N O4 0.82(3) 2.27(4) 2.673(3) 111(3) .
N4 H4N N3 0.82(3) 2.51(3) 2.946(3) 115(3) .
N4 H4N N1 0.82(3) 2.52(3) 2.944(4) 114(3) .
N5 H5NB O32 0.808(16) 2.183(19) 2.975(4) 167(4) .
N6 H6NA O5W 0.806(17) 2.243(18) 3.047(5) 175(5) .
N6 H6NB O34 0.806(17) 2.307(19) 3.099(5) 168(5) 4
N6 H6NB Cl3 0.806(17) 2.94(3) 3.636(4) 146(5) 4
N6A H6NC O5W 0.86 2.29 3.140(11) 168.5 .
N6A H6ND O31 0.86 2.00 2.833(11) 163.5 4
N6A H6ND Cl3 0.86 2.76 3.582(10) 160.4 4
N7 H7NA O24 0.809(16) 2.313(18) 3.113(4) 170(4) 2_645
N7 H7NB O43A 0.808(16) 2.09(3) 2.867(18) 162(4) .
N7 H7NB O43 0.808(16) 2.25(2) 3.012(4) 156(4) .
N7 H7NB Cl4A 0.808(16) 2.83(2) 3.620(13) 168(3) .
N8 H8NA O21 0.806(16) 2.12(2) 2.899(4) 163(3) 3_756
N8 H8NB O6W 0.808(16) 2.162(17) 2.969(4) 176(4) .
O1W H1WA O51 0.762(16) 1.969(17) 2.724(3) 171(4) .
O1W H1WA Cl5 0.762(16) 2.94(2) 3.671(2) 163(4) .
O1W H1WB O54A 0.760(16) 2.09(2) 2.836(9) 166(4) 3_756
O1W H1WB O54 0.760(16) 2.36(2) 3.103(7) 165(4) 3_756
O2W H2WA O24 0.759(16) 2.01(2) 2.726(4) 157(4) .
O2W H2WB O5W 0.760(16) 1.989(18) 2.739(4) 169(4) .
O3W H3WA O14 0.761(16) 2.14(2) 2.839(4) 154(4) .
O3W H3WB O7W 0.759(16) 2.04(3) 2.679(5) 143(5) .
O3W H3WB O43A 0.759(16) 2.36(3) 3.052(18) 152(5) .
O3W H3WB O43 0.759(16) 2.53(4) 2.990(4) 121(4) .
O4W H4WA O6W 0.759(16) 1.967(17) 2.721(4) 172(4) .
O4W H4WB O43 0.759(16) 2.10(2) 2.815(4) 156(4) .
O4W H4WB O44A 0.759(16) 2.24(3) 2.988(18) 168(4) .
O5W H5WA O12 0.850(10) 2.135(17) 2.963(4) 164(5) .
O5W H5WA Cl1 0.850(10) 2.70(3) 3.356(3) 136(4) .
O5W H5WB O23 0.853(10) 2.164(14) 2.999(4) 166(4) 3_656
O5W H5WB O53 0.853(10) 2.65(4) 3.138(9) 118(3) 1_455
O5W H5WB Cl2 0.853(10) 2.83(3) 3.497(3) 137(4) 3_656
O6W H6WA O11 0.847(10) 2.130(18) 2.945(4) 161(4) 1_655
O6W H6WB O53 0.847(10) 1.992(18) 2.813(9) 163(4) .
O6W H6WB O53A 0.847(10) 2.123(14) 2.964(9) 172(4) .
O7W H7WA N6A 0.873(10) 2.32(6) 2.897(11) 123(6) .
O7W H7WA O11 0.873(10) 2.34(4) 3.071(5) 142(5) .
O7W H7WA O31 0.873(10) 2.46(5) 3.057(5) 127(5) 4
O7W H7WB O52A 0.871(10) 1.72(3) 2.565(10) 162(7) 2_645
O7W H7WB O52 0.871(10) 1.89(2) 2.745(8) 168(6) 2_645

loop_
_geom_torsion_atom_site_label_1
_geom_torsion_atom_site_label_2
_geom_torsion_atom_site_label_3
_geom_torsion_atom_site_label_4
_geom_torsion
_geom_torsion_site_symmetry_1
_geom_torsion_site_symmetry_2
_geom_torsion_site_symmetry_3
_geom_torsion_site_symmetry_4
_geom_torsion_publ_flag
O3 Gd1 O1 C10 -98.8(4) . . . . ?
O2 Gd1 O1 C10 -38.5(4) . . . . ?
O2W Gd1 O1 C10 47.1(4) . . . . ?
O4 Gd1 O1 C10 -157.2(4) . . . . ?
O4W Gd1 O1 C10 148.9(4) . . . . ?
O3W Gd1 O1 C10 0.8(4) . . . . ?
O1W Gd1 O1 C10 121.6(4) . . . . ?
O1 Gd1 O2 C12 176.3(6) . . . . ?
O3 Gd1 O2 C12 -54.2(5) . . . . ?
O2W Gd1 O2 C12 89.6(6) . . . . ?
O4 Gd1 O2 C12 -120.6(5) . . . . ?
O4W Gd1 O2 C12 -12.6(6) . . . . ?
O3W Gd1 O2 C12 19.7(5) . . . . ?
O1W Gd1 O2 C12 146.7(5) . . . . ?
O1 Gd1 O2 C12A -175.7(8) . . . . ?
O3 Gd1 O2 C12A -46.2(8) . . . . ?
O2W Gd1 O2 C12A 97.6(8) . . . . ?
O4 Gd1 O2 C12A -112.6(8) . . . . ?
O4W Gd1 O2 C12A -4.6(8) . . . . ?
O3W Gd1 O2 C12A 27.7(8) . . . . ?
O1W Gd1 O2 C12A 154.7(8) . . . . ?
O1 Gd1 O3 C14 -84.2(4) . . . . ?
O2 Gd1 O3 C14 -143.7(4) . . . . ?
O2W Gd1 O3 C14 153.6(4) . . . . ?
O4 Gd1 O3 C14 -26.8(4) . . . . ?
O4W Gd1 O3 C14 57.9(4) . . . . ?
O3W Gd1 O3 C14 135.3(4) . . . . ?
O1W Gd1 O3 C14 14.2(4) . . . . ?
O1 Gd1 O4 C16 -49.2(3) . . . . ?
O3 Gd1 O4 C16 -179.9(3) . . . . ?
O2 Gd1 O4 C16 -113.0(3) . . . . ?
O2W Gd1 O4 C16 -0.3(4) . . . . ?
O4W Gd1 O4 C16 98.6(3) . . . . ?
O3W Gd1 O4 C16 152.3(3) . . . . ?
O1W Gd1 O4 C16 24.8(3) . . . . ?
C8 N1 C1 C2 -168.6(3) . . . . ?
C9 N1 C1 C2 70.9(3) . . . . ?
C11 N2 C2 C1 -155.4(3) . . . . ?
C3 N2 C2 C1 77.6(3) . . . . ?
C11A N2 C2 C1 -156.3(7) . . . . ?
N1 C1 C2 N2 55.1(4) . . . . ?
C11 N2 C3 C4 78.6(4) . . . . ?
C2 N2 C3 C4 -159.0(3) . . . . ?
C11A N2 C3 C4 66.7(6) . . . . ?
C13 N3 C4 C3 -161.9(2) . . . . ?
C5 N3 C4 C3 78.5(3) . . . . ?
N2 C3 C4 N3 60.9(3) . . . . ?
C13 N3 C5 C6 73.5(3) . . . . ?
C4 N3 C5 C6 -167.3(2) . . . . ?
C15 N4 C6 C5 -154.5(2) . . . . ?
C7 N4 C6 C5 79.0(3) . . . . ?
N3 C5 C6 N4 58.1(3) . . . . ?
C15 N4 C7 C8 75.7(3) . . . . ?
C6 N4 C7 C8 -158.6(3) . . . . ?
C1 N1 C8 C7 82.5(3) . . . . ?
C9 N1 C8 C7 -156.3(3) . . . . ?
N4 C7 C8 N1 59.3(4) . . . . ?
C1 N1 C9 C10 -168.4(3) . . . . ?
C8 N1 C9 C10 69.9(3) . . . . ?
Gd1 O1 C10 N5 -101.3(4) . . . . ?
Gd1 O1 C10 C9 78.0(5) . . . . ?
N1 C9 C10 O1 38.1(4) . . . . ?
N1 C9 C10 N5 -142.6(3) . . . . ?
C2 N2 C11 C12 81.5(5) . . . . ?
C3 N2 C11 C12 -153.4(4) . . . . ?
C11A N2 C11 C12 -102(3) . . . . ?
C12A O2 C12 N6 -90(2) . . . . ?
Gd1 O2 C12 N6 -71.8(9) . . . . ?
C12A O2 C12 C11 84(2) . . . . ?
Gd1 O2 C12 C11 102.1(7) . . . . ?
N2 C11 C12 O2 29.3(8) . . . . ?
N2 C11 C12 N6 -156.4(5) . . . . ?
C11 N2 C11A C12A 74(3) . . . . ?
C2 N2 C11A C12A 77.7(10) . . . . ?
C3 N2 C11A C12A -153.4(8) . . . . ?
C12 O2 C12A N6A 91(2) . . . . ?
Gd1 O2 C12A N6A -77.0(13) . . . . ?
C12 O2 C12A C11A -84(2) . . . . ?
Gd1 O2 C12A C11A 107.9(10) . . . . ?
N2 C11A C12A O2 20.5(13) . . . . ?
N2 C11A C12A N6A -154.9(10) . . . . ?
C4 N3 C13 C14 71.0(3) . . . . ?
C5 N3 C13 C14 -168.7(2) . . . . ?
Gd1 O3 C14 N7 -111.9(4) . . . . ?
Gd1 O3 C14 C13 66.6(5) . . . . ?
N3 C13 C14 O3 36.5(4) . . . . ?
N3 C13 C14 N7 -144.9(3) . . . . ?
C6 N4 C15 C16 77.2(3) . . . . ?
C7 N4 C15 C16 -156.7(2) . . . . ?
Gd1 O4 C16 N8 -75.9(4) . . . . ?
Gd1 O4 C16 C15 102.9(3) . . . . ?
N4 C15 C16 O4 20.9(4) . . . . ?
N4 C15 C16 N8 -160.3(3) . . . . ?
